data_2017149
loop_
_publ_author_name
'Cobo, Justo'
'L\'opez, Rafael'
'Arranz, Paloma'
'Glidewell, Christopher'

_publ_section_title
;<i>catena</i>-Poly[[[aquachloridocopper(II)]-\m-<i>N</i>-(6-amino-3-methyl-5-nitroso-4-oxo-3,4-dihydropyrimidin-2-yl)glycinato]
 monohydrate] redetermined at 120K: a highly polarized ligand within
 coordination polymer chains linked by hydrogen bonds
;
_journal_coeditor_code SK3322
_journal_issue 6
_journal_name_full 'Acta Crystallographica Section C'
_journal_page_first m231
_journal_page_last m234
_journal_paper_doi 10.1107/S0108270109018149
_journal_volume 65
_journal_year 2009
_chemical_formula_iupac '[Cu (C7 H8 N5 O4) Cl (H2 O)]2, 2H2 O'
_chemical_formula_moiety 'C14 H20 Cl2 Cu2 N10 O10, 2(H2 O)'
_chemical_formula_sum 'C14 H24 Cl2 Cu2 N10 O12'
_chemical_formula_weight 722.42
_chemical_name_systematic
;
<i>catena</i>-Poly[[[aquachloridocopper(II)]-\m-<i>N</i>-(6-amino-3-methyl-
5-nitroso-4-oxo-3,4-dihydropyrimidin-2-yl)glycinato] monohydrate]
;
_space_group_IT_number 2
_symmetry_cell_setting triclinic
_symmetry_space_group_name_Hall '-P 1'
_symmetry_space_group_name_H-M 'P -1'
_atom_sites_solution_hydrogens geom
_atom_sites_solution_primary direct
_atom_sites_solution_secondary difmap
_cell_angle_alpha 107.357(5)
_cell_angle_beta 105.037(5)
_cell_angle_gamma 102.028(6)
_cell_formula_units_Z 1
_cell_length_a 6.9807(5)
_cell_length_b 9.1462(6)
_cell_length_c 11.2512(6)
_cell_measurement_reflns_used 2889
_cell_measurement_temperature 120(2)
_cell_measurement_theta_max 27.50
_cell_measurement_theta_min 2.02
_cell_volume 629.54(8)
_computing_cell_refinement 'DIRAX/LSQ (Duisenberg <i>et al.</i>,  2000)'
_computing_data_collection 'COLLECT (Hooft, 1999)'
_computing_data_reduction 'EVALCCD (Duisenberg <i>et al.</i>,  2003)'
_computing_molecular_graphics 'PLATON (Spek, 2009)'
_computing_publication_material 'SHELXL97 (Sheldrick, 2008) and PLATON (Spek, 2009)'
_computing_structure_refinement 'SHELXL97 (Sheldrick, 2008)'
_computing_structure_solution 'SHELXS97 (Sheldrick, 2008)'
_diffrn_ambient_temperature 120(2)
_diffrn_detector_area_resol_mean 9.091
_diffrn_measured_fraction_theta_full 1.000
_diffrn_measured_fraction_theta_max 1.000
_diffrn_measurement_device_type 'Bruker Nonius KappaCCD'
_diffrn_measurement_method '\f & \w scans'
_diffrn_radiation_monochromator graphite
_diffrn_radiation_source 'Bruker Nonius FR591 rotating anode'
_diffrn_radiation_type 'Mo K\a'
_diffrn_radiation_wavelength 0.71073
_diffrn_reflns_av_R_equivalents 0.0840
_diffrn_reflns_av_sigmaI/netI 0.0498
_diffrn_reflns_limit_h_max 9
_diffrn_reflns_limit_h_min -1
_diffrn_reflns_limit_k_max 11
_diffrn_reflns_limit_k_min -11
_diffrn_reflns_limit_l_max 14
_diffrn_reflns_limit_l_min -14
_diffrn_reflns_number 3745
_diffrn_reflns_theta_full 27.50
_diffrn_reflns_theta_max 27.50
_diffrn_reflns_theta_min 2.02
_diffrn_standards_decay_% 0
_diffrn_standards_number 0
_exptl_absorpt_coefficient_mu 1.982
_exptl_absorpt_correction_T_max 0.647
_exptl_absorpt_correction_T_min 0.601
_exptl_absorpt_correction_type multi-scan
_exptl_absorpt_process_details '(SADABS; Sheldrick, 2003)'
_exptl_crystal_colour blue
_exptl_crystal_density_diffrn 1.906
_exptl_crystal_density_method 'not measured'
_exptl_crystal_description block
_exptl_crystal_F_000 366
_exptl_crystal_size_max 0.41
_exptl_crystal_size_mid 0.25
_exptl_crystal_size_min 0.22
_refine_diff_density_max 0.719
_refine_diff_density_min -0.662
_refine_ls_extinction_method none
_refine_ls_goodness_of_fit_ref 1.036
_refine_ls_hydrogen_treatment mixed
_refine_ls_matrix_type full
_refine_ls_number_parameters 203
_refine_ls_number_reflns 2889
_refine_ls_number_restraints 0
_refine_ls_restrained_S_all 1.036
_refine_ls_R_factor_all 0.0419
_refine_ls_R_factor_gt 0.0294
_refine_ls_shift/su_max 0.001
_refine_ls_shift/su_mean 0.000
_refine_ls_structure_factor_coef Fsqd
_refine_ls_weighting_details 'w=1/[\s^2^(Fo^2^)+(0.0331P)^2^+0.3670P] where P=(Fo^2^+2Fc^2^)/3'
_refine_ls_weighting_scheme calc
_refine_ls_wR_factor_gt 0.0754
_refine_ls_wR_factor_ref 0.0796
_reflns_number_gt 2569
_reflns_number_total 2889
_reflns_threshold_expression I>2\s(I)
_cod_data_source_file sk3322.cif
_cod_data_source_block I
_cod_depositor_comments
;

2019-10-22
Z value and formula fixed to values more according to usual
chemical conventions.                 miguel
;
_cod_original_formula_sum 'C7 H12 Cl Cu N5 O6'
_cod_original_formula_weight 361.21
_cod_original_formula_moiety 'C7 H10 Cl Cu N5 O5, H2 O'
_cod_original_formula_iupac '[Cu (C7 H8 N5 O4) Cl (H2 O)], H2 O'
_cod_original_formula_units_Z 2
_cod_database_code 2017149
_cod_database_fobs_code 2017149

loop_
_symmetry_equiv_pos_as_xyz
'x, y, z'
'-x, -y, -z'

loop_
_atom_site_type_symbol
_atom_site_label
_atom_site_fract_x
_atom_site_fract_y
_atom_site_fract_z
_atom_site_U_iso_or_equiv
_atom_site_adp_type
_atom_site_calc_flag
_atom_site_refinement_flags
_atom_site_occupancy
_atom_site_disorder_assembly
_atom_site_disorder_group
Cu Cu1 0.29780(4) 0.33211(3) 0.76823(2) 0.02311(9) Uani d . 1 . .
Cl Cl1 0.08612(9) 0.07568(6) 0.70490(5) 0.02917(13) Uani d . 1 . .
N N1 0.4639(3) 0.1791(2) 0.32186(17) 0.0245(4) Uani d . 1 . .
C C2 0.2967(3) 0.2220(2) 0.28061(19) 0.0202(4) Uani d . 1 . .
N N3 0.1962(3) 0.2928(2) 0.36055(17) 0.0223(3) Uani d . 1 . .
C C4 0.2510(3) 0.3052(2) 0.49225(19) 0.0207(4) Uani d . 1 . .
C C5 0.4289(3) 0.2522(2) 0.53803(19) 0.0208(4) Uani d . 1 . .
C C6 0.5348(3) 0.1931(2) 0.4488(2) 0.0214(4) Uani d . 1 . .
N N2 0.2179(3) 0.1932(2) 0.15159(17) 0.0238(4) Uani d . 1 . .
H H2 0.108(4) 0.210(3) 0.122(3) 0.029 Uiso d . 1 . .
C C21 0.3400(4) 0.1653(2) 0.0656(2) 0.0251(4) Uani d . 1 . .
H H21A 0.2446 0.1052 -0.0272 0.030 Uiso calc R 1 . .
H H21B 0.4254 0.0980 0.0901 0.030 Uiso calc R 1 . .
C C22 0.4830(3) 0.3219(2) 0.0746(2) 0.0233(4) Uani d . 1 . .
O O21 0.5637(3) 0.3138(2) -0.01310(17) 0.0375(4) Uani d . 1 . .
O O22 0.5063(3) 0.44739(19) 0.16947(16) 0.0308(3) Uani d . 1 . .
C C3 0.0182(4) 0.3450(4) 0.3077(2) 0.0395(6) Uani d . 1 . .
H H3A 0.0575 0.4158 0.2617 0.059 Uiso calc R 1 . .
H H3B -0.0218 0.4036 0.3808 0.059 Uiso calc R 1 . .
H H3C -0.0998 0.2504 0.2452 0.059 Uiso calc R 1 . .
O O4 0.1545(3) 0.3587(2) 0.56229(15) 0.0294(3) Uani d . 1 . .
N N5 0.4750(3) 0.2599(2) 0.66369(17) 0.0233(3) Uani d . 1 . .
O O5 0.6289(3) 0.2209(2) 0.71611(16) 0.0372(4) Uani d . 1 . .
N N6 0.6983(3) 0.1474(3) 0.4873(2) 0.0301(4) Uani d . 1 . .
H H6A 0.746(5) 0.109(4) 0.427(3) 0.036 Uiso d . 1 . .
H H6B 0.739(5) 0.160(3) 0.565(3) 0.036 Uiso d . 1 . .
O O31 0.1322(3) 0.4182(2) 0.87222(19) 0.0339(4) Uani d . 1 . .
H H311 0.059(5) 0.358(4) 0.894(3) 0.041 Uiso d . 1 . .
H H312 0.214(5) 0.491(4) 0.932(3) 0.041 Uiso d . 1 . .
O O32 0.8916(3) 0.2031(2) -0.05350(18) 0.0333(4) Uani d . 1 . .
H H321 0.780(5) 0.218(4) -0.049(3) 0.040 Uiso d . 1 . .
H H322 0.871(5) 0.131(4) -0.118(3) 0.040 Uiso d . 1 . .

loop_
_atom_site_aniso_label
_atom_site_aniso_U_11
_atom_site_aniso_U_22
_atom_site_aniso_U_33
_atom_site_aniso_U_12
_atom_site_aniso_U_13
_atom_site_aniso_U_23
Cu1 0.02587(15) 0.02482(14) 0.01988(14) 0.00809(10) 0.01156(10) 0.00671(10)
Cl1 0.0310(3) 0.0261(2) 0.0274(3) 0.0059(2) 0.0119(2) 0.00625(19)
N1 0.0276(9) 0.0336(9) 0.0199(8) 0.0159(8) 0.0123(7) 0.0122(7)
C2 0.0240(10) 0.0195(8) 0.0197(9) 0.0062(8) 0.0101(8) 0.0088(7)
N3 0.0262(9) 0.0270(8) 0.0189(8) 0.0142(7) 0.0088(7) 0.0105(7)
C4 0.0229(10) 0.0210(9) 0.0188(9) 0.0081(8) 0.0077(8) 0.0070(7)
C5 0.0212(9) 0.0254(9) 0.0171(9) 0.0093(8) 0.0076(7) 0.0076(7)
C6 0.0210(9) 0.0253(9) 0.0200(9) 0.0083(8) 0.0087(8) 0.0092(7)
N2 0.0235(9) 0.0314(9) 0.0185(8) 0.0089(7) 0.0079(7) 0.0114(7)
C21 0.0322(11) 0.0261(10) 0.0182(9) 0.0088(9) 0.0118(9) 0.0073(8)
C22 0.0256(10) 0.0270(10) 0.0192(9) 0.0086(8) 0.0094(8) 0.0093(8)
O21 0.0425(10) 0.0369(9) 0.0315(9) 0.0046(8) 0.0252(8) 0.0052(7)
O22 0.0386(9) 0.0245(7) 0.0283(8) 0.0050(7) 0.0195(7) 0.0050(6)
C3 0.0466(15) 0.0590(16) 0.0300(12) 0.0397(13) 0.0148(11) 0.0224(12)
O4 0.0334(9) 0.0389(9) 0.0245(8) 0.0222(7) 0.0149(7) 0.0117(6)
N5 0.0231(9) 0.0295(9) 0.0183(8) 0.0104(7) 0.0075(7) 0.0084(7)
O5 0.0336(9) 0.0626(12) 0.0237(8) 0.0280(9) 0.0095(7) 0.0192(8)
N6 0.0270(10) 0.0471(12) 0.0236(9) 0.0205(9) 0.0115(8) 0.0150(8)
O31 0.0327(9) 0.0309(9) 0.0373(10) 0.0069(7) 0.0194(8) 0.0071(7)
O32 0.0347(9) 0.0374(9) 0.0282(8) 0.0161(8) 0.0089(7) 0.0112(7)

loop_
_atom_type_symbol
_atom_type_description
_atom_type_scat_dispersion_real
_atom_type_scat_dispersion_imag
_atom_type_scat_source
C C 0.0033 0.0016 'International Tables Vol C Tables 4.2.6.8 and 6.1.1.4'
H H 0.0000 0.0000 'International Tables Vol C Tables 4.2.6.8 and 6.1.1.4'
Cl Cl 0.1484 0.1585 'International Tables Vol C Tables 4.2.6.8 and 6.1.1.4'
Cu Cu 0.3201 1.2651 'International Tables Vol C Tables 4.2.6.8 and 6.1.1.4'
N N 0.0061 0.0033 'International Tables Vol C Tables 4.2.6.8 and 6.1.1.4'
O O 0.0106 0.0060 'International Tables Vol C Tables 4.2.6.8 and 6.1.1.4'

loop_
_geom_angle_atom_site_label_1
_geom_angle_atom_site_label_2
_geom_angle_atom_site_label_3
_geom_angle_site_symmetry_1
_geom_angle_site_symmetry_3
_geom_angle
_geom_angle_publ_flag
O31 Cu1 O22 . 2_666 89.77(7) ?
O31 Cu1 N5 . . 176.09(8) ?
O22 Cu1 N5 2_666 . 86.50(7) ?
O31 Cu1 Cl1 . . 90.95(6) ?
O22 Cu1 Cl1 2_666 . 176.79(6) ?
N5 Cu1 Cl1 . . 92.84(6) ?
O31 Cu1 O4 . . 103.26(7) ?
O22 Cu1 O4 2_666 . 87.62(7) ?
N5 Cu1 O4 . . 75.44(6) ?
Cl1 Cu1 O4 . . 95.26(5) ?
C2 N1 C6 . . 118.87(18) ?
N1 C2 N2 . . 117.75(18) ?
N1 C2 N3 . . 125.00(18) ?
N2 C2 N3 . . 117.25(18) ?
C2 N3 C4 . . 120.28(17) ?
C2 N3 C3 . . 121.40(17) ?
C4 N3 C3 . . 118.13(18) ?
O4 C4 N3 . . 121.09(19) ?
O4 C4 C5 . . 123.75(19) ?
N3 C4 C5 . . 115.16(17) ?
N5 C5 C6 . . 125.85(18) ?
N5 C5 C4 . . 114.32(18) ?
C6 C5 C4 . . 119.80(18) ?
N6 C6 N1 . . 118.04(19) ?
N6 C6 C5 . . 121.52(19) ?
N1 C6 C5 . . 120.42(18) ?
C2 N2 C21 . . 121.78(18) ?
C2 N2 H2 . . 120.2(19) ?
C21 N2 H2 . . 116.7(19) ?
N2 C21 C22 . . 112.24(17) ?
N2 C21 H21A . . 109.2 ?
C22 C21 H21A . . 109.2 ?
N2 C21 H21B . . 109.2 ?
C22 C21 H21B . . 109.2 ?
H21A C21 H21B . . 107.9 ?
O21 C22 O22 . . 126.4(2) ?
O21 C22 C21 . . 117.10(19) ?
O22 C22 C21 . . 116.50(18) ?
C22 O22 Cu1 . 2_666 129.82(15) ?
N3 C3 H3A . . 109.5 ?
N3 C3 H3B . . 109.5 ?
H3A C3 H3B . . 109.5 ?
N3 C3 H3C . . 109.5 ?
H3A C3 H3C . . 109.5 ?
H3B C3 H3C . . 109.5 ?
C4 O4 Cu1 . . 106.30(13) ?
O5 N5 C5 . . 120.48(18) ?
O5 N5 Cu1 . . 119.57(14) ?
C5 N5 Cu1 . . 119.94(14) ?
C6 N6 H6A . . 115(2) ?
C6 N6 H6B . . 115(2) ?
H6A N6 H6B . . 129(3) ?
Cu1 O31 H311 . . 119(2) ?
Cu1 O31 H312 . . 104(3) ?
H311 O31 H312 . . 113(3) ?
H321 O32 H322 . . 110(3) ?

loop_
_geom_bond_atom_site_label_1
_geom_bond_atom_site_label_2
_geom_bond_site_symmetry_2
_geom_bond_distance
_geom_bond_publ_flag
Cu1 Cl1 . 2.2813(6) y
Cu1 O4 . 2.3797(16) y
Cu1 N5 . 1.9957(18) y
Cu1 O5 . 2.837(2) y
Cu1 O21 1_556 2.7445(19) y
Cu1 O22 2_666 1.9845(16) y
Cu1 O31 . 1.9642(17) y
N1 C2 . 1.323(3) y
C2 N3 . 1.375(3) y
N3 C4 . 1.394(2) y
C4 C5 . 1.453(3) y
C5 C6 . 1.440(3) y
C6 N1 . 1.341(3) y
C2 N2 . 1.333(3) y
N3 C3 . 1.469(3) ?
C4 O4 . 1.223(3) y
C5 N5 . 1.343(3) y
N5 O5 . 1.259(2) y
C6 N6 . 1.310(3) y
N2 C21 . 1.449(3) ?
N2 H2 . 0.82(3) ?
C21 C22 . 1.524(3) ?
C21 H21A . 0.9900 ?
C21 H21B . 0.9900 ?
C22 O21 . 1.249(3) ?
C22 O22 . 1.258(3) ?
C3 H3A . 0.9800 ?
C3 H3B . 0.9800 ?
C3 H3C . 0.9800 ?
N6 H6A . 0.85(3) ?
N6 H6B . 0.81(3) ?
O31 H311 . 0.81(4) ?
O31 H312 . 0.77(3) ?
O32 H321 . 0.83(4) ?
O32 H322 . 0.78(3) ?

loop_
_geom_hbond_atom_site_label_D
_geom_hbond_atom_site_label_H
_geom_hbond_atom_site_label_A
_geom_hbond_site_symmetry_A
_geom_hbond_distance_DH
_geom_hbond_distance_HA
_geom_hbond_distance_DA
_geom_hbond_angle_DHA
_geom_hbond_publ_flag
N2 H2 O32 1_455 0.82(3) 2.13(3) 2.829(3) 144(3) y
N6 H6A Cl1 2_656 0.85(3) 2.58(4) 3.382(2) 158(3) y
N6 H6B Cl1 1_655 0.81(3) 2.91(4) 3.466(2) 128(3) y
N6 H6B O5 . 0.81(3) 2.02(3) 2.658(3) 135(3) y
O31 H311 O32 1_456 0.81(4) 1.97(4) 2.779(3) 177(4) y
O31 H312 O21 2_666 0.77(3) 1.89(4) 2.607(3) 154(3) y
O32 H321 O21 . 0.83(4) 1.97(4) 2.775(3) 165(3) y
O32 H322 Cl1 1_654 0.78(3) 2.78(3) 3.358(2) 133(2) y

loop_
_geom_torsion_atom_site_label_1
_geom_torsion_atom_site_label_2
_geom_torsion_atom_site_label_3
_geom_torsion_atom_site_label_4
_geom_torsion_site_symmetry_1
_geom_torsion_site_symmetry_2
_geom_torsion_site_symmetry_3
_geom_torsion_site_symmetry_4
_geom_torsion
_geom_torsion_publ_flag
C6 N1 C2 N2 . . . . -173.90(18) ?
C6 N1 C2 N3 . . . . 5.4(3) ?
N1 C2 N3 C4 . . . . -8.6(3) ?
N2 C2 N3 C4 . . . . 170.67(18) ?
N1 C2 N3 C3 . . . . 176.5(2) ?
N2 C2 N3 C3 . . . . -4.2(3) ?
C2 N3 C4 O4 . . . . -175.40(19) ?
C3 N3 C4 O4 . . . . -0.4(3) ?
C2 N3 C4 C5 . . . . 5.2(3) ?
C3 N3 C4 C5 . . . . -179.7(2) ?
O4 C4 C5 N5 . . . . 2.8(3) ?
N3 C4 C5 N5 . . . . -177.87(17) ?
O4 C4 C5 C6 . . . . -179.08(19) ?
N3 C4 C5 C6 . . . . 0.3(3) ?
C2 N1 C6 N6 . . . . 178.8(2) ?
C2 N1 C6 C5 . . . . 0.7(3) ?
N5 C5 C6 N6 . . . . -3.5(3) ?
C4 C5 C6 N6 . . . . 178.6(2) ?
N5 C5 C6 N1 . . . . 174.6(2) ?
C4 C5 C6 N1 . . . . -3.3(3) ?
N1 C2 N2 C21 . . . . -19.5(3) ?
N3 C2 N2 C21 . . . . 161.19(18) ?
C2 N2 C21 C22 . . . . -81.3(2) ?
N2 C21 C22 O21 . . . . -166.4(2) ?
N2 C21 C22 O22 . . . . 12.9(3) ?
O21 C22 O22 Cu1 . . . 2_666 -9.6(4) ?
C21 C22 O22 Cu1 . . . 2_666 171.23(15) ?
N3 C4 O4 Cu1 . . . . 175.63(15) ?
C5 C4 O4 Cu1 . . . . -5.0(2) ?
O31 Cu1 O4 C4 . . . . -179.41(14) ?
O22 Cu1 O4 C4 2_666 . . . 91.38(15) ?
N5 Cu1 O4 C4 . . . . 4.38(14) ?
Cl1 Cu1 O4 C4 . . . . -87.19(14) ?
C6 C5 N5 O5 . . . . 3.6(3) ?
C4 C5 N5 O5 . . . . -178.34(19) ?
C6 C5 N5 Cu1 . . . . -175.91(15) ?
C4 C5 N5 Cu1 . . . . 2.1(2) ?
O22 Cu1 N5 O5 2_666 . . . 88.61(18) ?
Cl1 Cu1 N5 O5 . . . . -88.24(17) ?
O4 Cu1 N5 O5 . . . . 177.06(18) ?
O22 Cu1 N5 C5 2_666 . . . -91.83(17) ?
Cl1 Cu1 N5 C5 . . . . 91.32(16) ?
O4 Cu1 N5 C5 . . . . -3.38(15) ?
